data_7159802
loop_
_publ_author_name
'Julliard, Paul-Gabriel'
'Pascal, Simon'
'Siri, Olivier'
'Giorgi, Michel'
'Cort&#xe9;s-Arriagada, Diego'
'Sanhueza, Luis'
'Canard, Gabriel'

_publ_section_title
;
 Two-step access to bis-<i>meso</i>-perfluoroalkyl-corroles towards
 <i>meso</i>-perfluoroacyl-ABC-corroles.
;
_journal_issue 10
_journal_name_full 'Organic &amp; biomolecular chemistry'
_journal_page_first 1993
_journal_page_last 1997
_journal_paper_doi 10.1039/d4ob00191e
_journal_volume 22
_journal_year 2024
_chemical_formula_moiety 'C0.5 H Cl, C32 H15 F14 N5'
_chemical_formula_sum 'C32.5 H16 Cl F14 N5'
_chemical_formula_weight 777.95
_chemical_name_systematic 5,15-perfluoropropyl-10-(4-cyanophenyl)-corrole
_space_group_crystal_system triclinic
_space_group_IT_number 2
_space_group_name_Hall '-P 1'
_space_group_name_H-M_alt 'P -1'
_atom_sites_solution_hydrogens mixed
_atom_sites_solution_primary dual
_audit_creation_date 2022-01-24
_audit_creation_method
;
Olex2 1.5
(compiled 2021.12.09 svn.r5202d8cf for OlexSys, GUI svn.r6439)
;
_audit_update_record
;
2023-06-02 deposited with the CCDC.	2024-02-07 downloaded from the CCDC.
;
_cell_angle_alpha 111.2842(18)
_cell_angle_beta 103.5014(18)
_cell_angle_gamma 95.1944(16)
_cell_formula_units_Z 2
_cell_length_a 9.21263(19)
_cell_length_b 12.5354(2)
_cell_length_c 15.5289(3)
_cell_measurement_reflns_used 18302
_cell_measurement_temperature 295
_cell_measurement_theta_max 72.7210
_cell_measurement_theta_min 3.1660
_cell_volume 1594.14(6)
_computing_cell_refinement 'CrysAlisPro 1.171.41.122a (Rigaku OD, 2021)'
_computing_data_collection 'CrysAlisPro 1.171.41.122a (Rigaku OD, 2021)'
_computing_data_reduction 'CrysAlisPro 1.171.41.122a (Rigaku OD, 2021)'
_computing_molecular_graphics 'Olex2 1.5 (Dolomanov et al., 2009)'
_computing_publication_material 'Olex2 1.5 (Dolomanov et al., 2009)'
_computing_structure_refinement 'SHELXL 2018/3 (Sheldrick, 2015)'
_computing_structure_solution 'SHELXT 2014/5 (Sheldrick, 2014)'
_diffrn_ambient_temperature 295
_diffrn_detector 'CCD plate'
_diffrn_detector_area_resol_mean 5.3048
_diffrn_detector_type AtlasS2
_diffrn_measured_fraction_theta_full 0.999
_diffrn_measured_fraction_theta_max 0.980
_diffrn_measurement_details
;
List of Runs (angles in degrees, time in seconds):

  # Type    Start    End  Width  t~exp~   \w     \q     \k     \f   Frames
#--------------------------------------------------------------------------
  1  \w   -109.00 -53.00   1.00    2.50    --  -40.79 -57.00  46.00   56
  2  \w    -48.00 -14.00   1.00    2.50    --  -40.79 -57.00  46.00   34
  3  \w     88.00 113.00   1.00    2.50    --   40.79  57.00-171.00   25
  4  \w     14.00  41.00   1.00    2.50    --   40.79  57.00-171.00   27
  5  \w     57.00 130.00   1.00   15.00    --  105.59 -57.00  46.00   73
  6  \w     84.00 116.00   1.00   15.00    --  105.59  57.00-171.00   32
  7  \w    -69.00  32.00   1.00    2.50    --  -40.79  57.00-171.00  101
  8  \w    -81.00 -56.00   1.00    2.50    --  -40.79 -77.00-150.00   25
  9  \w    -43.00  -8.00   1.00    2.50    --  -40.79 -77.00-150.00   35
 10  \w   -114.00 -17.00   1.00    2.50    --  -40.79 -38.00 120.00   97
 11  \w     23.00  97.00   1.00    2.50    --   40.79-125.00  30.00   74
 12  \w    -23.00  27.00   1.00    2.50    --   40.79 -57.00  46.00   50
 13  \w      9.00  35.00   1.00    2.50    --   42.00  79.00-166.18   26
 14  \w     11.00  36.00   1.00    2.50    --   46.00  84.00-149.93   25
 15  \w     13.00  39.00   1.00    2.50    --   46.00  79.00-100.68   26
 16  \w     16.00  43.00   1.00    2.50    --   50.00  82.00  47.57   27
 17  \w     17.00  42.00   1.00    2.50    --   50.00  78.00 -51.38   25
 18  \w     16.00  41.00   1.00    2.50    --   50.00  81.00 150.32   25
 19  \w     16.00  41.00   1.00    2.50    --   50.00  82.00 102.64   25
 20  \w     26.00  54.00   1.00    2.50    --   58.00  75.00  -7.48   28
 21  \w     31.00  56.00   1.00    2.50    --   62.00  75.00  96.01   25
 22  \w     30.00  59.00   1.00    2.50    --   62.00  77.00-167.19   29
 23  \w     30.00  56.00   1.00    2.50    --   62.00  77.00  15.55   26
 24  \w     30.00  56.00   1.00    2.50    --   62.00  77.00 -62.03   26
 25  \w     31.00  57.00   1.00    2.50    --   62.00  75.00-123.02   26
 26  \w     36.00  62.00   1.00    2.50    --   66.00  72.00 153.48   26
 27  \w     33.00  63.00   1.00    2.50    --   66.00  77.00-106.59   30
 28  \w     37.00  63.00   1.00    2.50    --   70.00  77.00-164.79   26
 29  \w     39.00  66.00   1.00    2.50    --   70.00  75.00  30.53   27
 30  \w     40.00  69.00   1.00    2.50    --   70.00  77.00  47.72   29
 31  \w     48.00  74.00   1.00   15.00    --   74.00  63.00 132.41   26
 32  \w     42.00  69.00   1.00   15.00    --   74.00  76.00 150.20   27
 33  \w     42.00  74.00   1.00   15.00    --   74.00  75.00 -22.19   32
 34  \w     46.00  77.00   1.00   15.00    --   78.00  74.00 -53.25   31
 35  \w     48.00  78.00   1.00   15.00    --   78.00  73.00 -98.57   30
 36  \w     53.00  87.00   1.00   15.00    --   82.00  62.00  18.51   34
 37  \w     89.00 155.00   1.00   15.00    --   82.00  77.00  81.58   66
 38  \w     52.00  80.00   1.00   15.00    --   82.00  77.00  81.58   28
 39  \w     51.00  80.00   1.00   15.00    --   82.00  70.00-119.00   29
 40  \w    104.00 153.00   1.00   15.00    --   82.00  62.00  18.51   49
 41  \w     55.00  86.00   1.00   15.00    --   86.00  69.00  54.78   31
 42  \w     54.00  80.00   1.00   15.00    --   86.00  75.00 124.93   26
 43  \w    101.00 159.00   1.00   15.00    --   94.00  72.00 167.11   58
 44  \w     63.00  89.00   1.00   15.00    --   94.00  72.00 167.11   26
 45  \w     66.00 101.00   1.00   15.00    --   94.00  69.00-102.53   35
 46  \w    104.00 170.00   1.00   15.00    --   98.00  71.00-117.14   66
 47  \w     65.00  95.00   1.00   15.00    --   98.00  77.00-171.08   30
 48  \w     67.00  98.00   1.00   15.00    --   98.00  71.00-117.14   31
 49  \w     78.00 156.00   1.00   15.00    --  105.59  57.00 -46.68   78
 50  \w     84.00 154.00   1.00   15.00    --  105.59  61.00  90.00   70
 51  \w    147.00 178.00   1.00   15.00    --  105.59 125.00 -60.00   31
 52  \w     73.00  98.00   1.00   15.00    --  105.59  77.00 -60.00   25
 53  \w    110.00 159.00   1.00   15.00    --  105.59  77.00 -90.00   49
 54  \w     95.00 174.00   1.00   15.00    --  105.59 125.00  30.00   79
 55  \w     89.00 118.00   1.00   15.00    --  105.59-125.00  60.00   29
 56  \w     74.00 100.00   1.00   15.00    --  105.59  77.00 -90.00   26
 57  \w     32.00  85.00   1.00   15.00    --  105.59-125.00  60.00   53
 58  \w     73.00 108.00   1.00   15.00    --  105.59  77.00  60.00   35
 59  \w     74.00 117.00   1.00   15.00    --  105.59  77.00   0.00   43
 60  \w     73.00 172.00   1.00   15.00    --  105.59  77.00-150.00   99
 61  \w     76.00 166.00   1.00   15.00    --  105.59  64.00  29.23   90
 62  \w     77.00 171.00   1.00   15.00    --  105.59  77.00 120.00   94
 63  \w     25.00 109.00   1.00   15.00    --  105.59 -94.00  60.00   84
 64  \w     33.00 116.00   1.00   15.00    --  105.59-125.00 -90.00   83
 65  \w     73.00 174.00   1.00   15.00    --  105.59  77.00 -30.00  101
 66  \w     26.00  95.00   1.00   15.00    --  105.59 -94.00 -30.00   69
;
_diffrn_measurement_device 'four-circle diffractometer'
_diffrn_measurement_device_type 'SuperNova, Dual, Cu at home/near, AtlasS2'
_diffrn_measurement_method '\w scans'
_diffrn_orient_matrix_type 'CrysAlisPro convention (1999,Acta A55,543-557)'
_diffrn_orient_matrix_UB_11 -0.1413905000
_diffrn_orient_matrix_UB_12 0.0255765000
_diffrn_orient_matrix_UB_13 0.0349445000
_diffrn_orient_matrix_UB_21 -0.0851148000
_diffrn_orient_matrix_UB_22 -0.1251428000
_diffrn_orient_matrix_UB_23 -0.0674091000
_diffrn_orient_matrix_UB_31 0.0590742000
_diffrn_orient_matrix_UB_32 -0.0419209000
_diffrn_orient_matrix_UB_33 0.0811663000
_diffrn_radiation_monochromator mirror
_diffrn_radiation_probe x-ray
_diffrn_radiation_type 'Cu K\a'
_diffrn_radiation_wavelength 1.54184
_diffrn_reflns_av_R_equivalents 0.0225
_diffrn_reflns_av_unetI/netI 0.0130
_diffrn_reflns_Laue_measured_fraction_full 0.999
_diffrn_reflns_Laue_measured_fraction_max 0.980
_diffrn_reflns_limit_h_max 11
_diffrn_reflns_limit_h_min -11
_diffrn_reflns_limit_k_max 15
_diffrn_reflns_limit_k_min -15
_diffrn_reflns_limit_l_max 19
_diffrn_reflns_limit_l_min -18
_diffrn_reflns_number 28537
_diffrn_reflns_point_group_measured_fraction_full 0.999
_diffrn_reflns_point_group_measured_fraction_max 0.980
_diffrn_reflns_theta_full 67.684
_diffrn_reflns_theta_max 72.889
_diffrn_reflns_theta_min 3.188
_diffrn_source 'micro-focus sealed X-ray tube'
_diffrn_source_type 'SuperNova (Cu) X-ray Source'
_exptl_absorpt_coefficient_mu 2.134
_exptl_absorpt_correction_T_max 1.00000
_exptl_absorpt_correction_T_min 0.73783
_exptl_absorpt_correction_type multi-scan
_exptl_absorpt_process_details
;
CrysAlisPro 1.171.41.122a (Rigaku Oxford Diffraction, 2021)
Empirical absorption correction using spherical harmonics,
implemented in SCALE3 ABSPACK scaling algorithm.
;
_exptl_crystal_colour violet
_exptl_crystal_colour_primary violet
_exptl_crystal_density_diffrn 1.621
_exptl_crystal_description plate
_exptl_crystal_F_000 778
_exptl_crystal_recrystallization_method 'Re-crystallisation from solvent: DCM, Heptane'
_exptl_crystal_size_max 0.28
_exptl_crystal_size_mid 0.14
_exptl_crystal_size_min 0.03
_refine_diff_density_max 0.902
_refine_diff_density_min -0.764
_refine_diff_density_rms 0.066
_refine_ls_extinction_coef 0.0035(6)
_refine_ls_extinction_expression Fc^*^=kFc[1+0.001xFc^2^\l^3^/sin(2\q)]^-1/4^
_refine_ls_extinction_method 'SHELXL-2018/3 (Sheldrick 2018)'
_refine_ls_goodness_of_fit_ref 1.081
_refine_ls_hydrogen_treatment constr
_refine_ls_matrix_type full
_refine_ls_number_parameters 488
_refine_ls_number_reflns 6238
_refine_ls_number_restraints 7
_refine_ls_restrained_S_all 1.085
_refine_ls_R_factor_all 0.0765
_refine_ls_R_factor_gt 0.0728
_refine_ls_shift/su_max 0.000
_refine_ls_shift/su_mean 0.000
_refine_ls_structure_factor_coef Fsqd
_refine_ls_weighting_details 'w=1/[\s^2^(Fo^2^)+(0.1315P)^2^+1.1831P] where P=(Fo^2^+2Fc^2^)/3'
_refine_ls_weighting_scheme calc
_refine_ls_wR_factor_gt 0.2244
_refine_ls_wR_factor_ref 0.2292
_reflns_Friedel_coverage 0.000
_reflns_number_gt 5676
_reflns_number_total 6238
_reflns_threshold_expression 'I > 2\s(I)'
_cod_data_source_file d4ob00191e2.cif
_cod_data_source_block pgj277
_cod_depositor_comments 'Adding full bibliography for 7159800--7159804.cif.'
_cod_original_formula_sum 'C32.50 H16 Cl F14 N5'
_cod_database_code 7159802
_shelx_shelxl_version_number 2018/3
_chemical_oxdiff_formula 'c32 h15 f14 n5'
_shelx_space_group_comment
;
The symmetry employed for this shelxl refinement is uniquely defined
by the following loop, which should always be used as a source of
symmetry information in preference to the above space-group names.
They are only intended as comments.
;
_shelx_estimated_absorpt_t_max 0.939
_shelx_estimated_absorpt_t_min 0.586
_olex2_refinement_description
;
1. Fixed Uiso
 At 1.2 times of:
  All C(H) groups, All C(H,H) groups, All N(H) groups
2. Restrained distances
 Cl1-C33
 1.85 with sigma of 0.005
3. Uiso/Uaniso restraints and constraints
Cl1 \\sim C33: within 1.9A with sigma of 0.01 and sigma for terminal atoms of
0.001 within 1.9A
4. Others
 Fixed Sof: C33(0.5) H33A(0.5) H33B(0.5) F7(0.75) F8(0.25)
5.a Riding coordinates:
 N1(H1), N2(H2), N4(H4)
5.b Secondary CH2 refined with riding coordinates:
 C33(H33A,H33B)
5.c Aromatic/amide H refined with riding coordinates:
 C3(H3), C4(H4A), C8(H8), C9(H9), C13(H13), C14(H14), C18(H18), C19(H19),
 C24(H24), C25(H25), C27(H27), C28(H28)
;
_olex2_submission_special_instructions 'No special instructions were received'
_oxdiff_exptl_absorpt_empirical_details
;
Empirical correction (ABSPACK) includes:
- Absorption correction using spherical harmonics
- Frame scaling
- Detector area scaling
;
_oxdiff_exptl_absorpt_empirical_full_max 1.512
_oxdiff_exptl_absorpt_empirical_full_min 0.718

loop_
_space_group_symop_operation_xyz
'x, y, z'
'-x, -y, -z'

loop_
_atom_site_label
_atom_site_type_symbol
_atom_site_fract_x
_atom_site_fract_y
_atom_site_fract_z
_atom_site_U_iso_or_equiv
_atom_site_adp_type
_atom_site_occupancy
_atom_site_site_symmetry_order
_atom_site_calc_flag
_atom_site_refinement_flags_posn
_atom_site_refinement_flags_adp
_atom_site_refinement_flags_occupancy
_atom_site_disorder_assembly
_atom_site_disorder_group
Cl1 Cl 0.8800(4) 0.9779(4) 0.9149(3) 0.2529(17) Uani 1 1 d D U . . .
C33 C 0.992(2) 0.8948(19) 0.9708(17) 0.217(5) Uani 0.5 1 d D U P . .
H33A H 1.051216 0.851543 0.930665 0.260 Uiso 0.5 1 calc R U P . .
H33B H 0.929554 0.841910 0.986121 0.260 Uiso 0.5 1 calc R U P . .
F1 F -0.0135(2) 0.50694(16) 0.15180(11) 0.0605(5) Uani 1 1 d . . . . .
F2 F -0.10861(19) 0.65865(18) 0.21210(13) 0.0621(5) Uani 1 1 d . . . . .
F3 F 0.1632(5) 0.7977(2) 0.2827(2) 0.1405(16) Uani 1 1 d . . . . .
F4 F 0.2771(3) 0.6595(3) 0.2466(3) 0.1253(13) Uani 1 1 d . . . . .
F5 F 0.2459(4) 0.7756(3) 0.1304(2) 0.1111(10) Uani 1 1 d . . . . .
F6 F 0.1717(7) 0.5909(4) 0.0681(3) 0.187(2) Uani 1 1 d . . . . .
F9 F 0.3469(2) 0.58705(18) 0.91717(13) 0.0694(5) Uani 1 1 d . . . . .
F10 F 0.2859(2) 0.7559(2) 0.94678(12) 0.0724(6) Uani 1 1 d . . . . .
F11 F 0.6170(3) 0.6709(3) 0.89898(19) 0.1115(10) Uani 1 1 d . . . . .
F12 F 0.5539(3) 0.8378(3) 0.9244(2) 0.1099(10) Uani 1 1 d . . . . .
F13 F 0.7428(3) 0.8260(3) 1.0792(2) 0.1309(12) Uani 1 1 d . . . . .
F14 F 0.5326(4) 0.8644(4) 1.0969(2) 0.1429(15) Uani 1 1 d . . . . .
F15 F 0.5760(6) 0.6991(4) 1.0788(3) 0.186(2) Uani 1 1 d . . . . .
N1 N 0.1393(2) 0.70032(18) 0.66866(15) 0.0429(5) Uani 1 1 d . . . . .
H1 H 0.081066 0.621601 0.629902 0.052 Uiso 1 1 d R U . . .
N2 N 0.0462(2) 0.67849(18) 0.48680(15) 0.0409(5) Uani 1 1 d . . . . .
H2 H 0.095074 0.623749 0.495148 0.049 Uiso 1 1 d R U . . .
N3 N 0.1688(2) 0.49683(17) 0.42142(14) 0.0377(4) Uani 1 1 d . . . . .
N4 N 0.2995(2) 0.52570(18) 0.62584(14) 0.0417(5) Uani 1 1 d . . . . .
H4 H 0.285232 0.574137 0.599657 0.050 Uiso 1 1 d R U . . .
N5 N 0.6459(5) -0.1119(3) 0.3268(3) 0.0954(12) Uani 1 1 d . . . . .
C1 C 0.0915(3) 0.7941(2) 0.65247(19) 0.0455(6) Uani 1 1 d . . . . .
C2 C 0.0325(3) 0.7784(2) 0.55615(19) 0.0432(5) Uani 1 1 d . . . . .
C3 C -0.0274(3) 0.8479(2) 0.5082(2) 0.0509(6) Uani 1 1 d . . . . .
H3 H -0.051685 0.920433 0.536975 0.061 Uiso 1 1 calc R U . . .
C4 C -0.0436(3) 0.7899(2) 0.4116(2) 0.0504(6) Uani 1 1 d . . . . .
H4A H -0.082512 0.815506 0.363291 0.060 Uiso 1 1 calc R U . . .
C5 C 0.0099(3) 0.6831(2) 0.39850(18) 0.0411(5) Uani 1 1 d . . . . .
C6 C 0.0468(3) 0.5979(2) 0.32267(17) 0.0404(5) Uani 1 1 d . . . . .
C7 C 0.1288(3) 0.5115(2) 0.33542(17) 0.0401(5) Uani 1 1 d . . . . .
C8 C 0.1926(4) 0.4316(3) 0.2675(2) 0.0527(7) Uani 1 1 d . . . . .
H8 H 0.181758 0.423094 0.204198 0.063 Uiso 1 1 calc R U . . .
C9 C 0.2698(4) 0.3724(3) 0.3121(2) 0.0527(7) Uani 1 1 d . . . . .
H9 H 0.323431 0.315670 0.285716 0.063 Uiso 1 1 calc R U . . .
C10 C 0.2551(3) 0.4122(2) 0.40893(18) 0.0404(5) Uani 1 1 d . . . . .
C11 C 0.3238(3) 0.3705(2) 0.47931(18) 0.0406(5) Uani 1 1 d . . . . .
C12 C 0.3367(3) 0.4205(2) 0.57826(18) 0.0412(5) Uani 1 1 d . . . . .
C13 C 0.3865(3) 0.3757(2) 0.6499(2) 0.0480(6) Uani 1 1 d . . . . .
H13 H 0.416682 0.304305 0.639014 0.058 Uiso 1 1 calc R U . . .
C14 C 0.3831(3) 0.4538(3) 0.7365(2) 0.0505(6) Uani 1 1 d . . . . .
H14 H 0.411915 0.445215 0.794763 0.061 Uiso 1 1 calc R U . . .
C15 C 0.3279(3) 0.5511(2) 0.72355(18) 0.0443(6) Uani 1 1 d . . . . .
C16 C 0.3028(3) 0.6537(2) 0.79024(18) 0.0469(6) Uani 1 1 d . . . . .
C17 C 0.2266(3) 0.7341(2) 0.76267(18) 0.0475(6) Uani 1 1 d . . . . .
C18 C 0.2296(4) 0.8550(3) 0.8074(2) 0.0613(8) Uani 1 1 d . . . . .
H18 H 0.278885 0.902366 0.871689 0.074 Uiso 1 1 calc R U . . .
C19 C 0.1481(4) 0.8912(3) 0.7405(2) 0.0588(7) Uani 1 1 d . . . . .
H19 H 0.132978 0.966889 0.751723 0.071 Uiso 1 1 calc R U . . .
C20 C 0.0160(3) 0.6108(2) 0.22777(19) 0.0468(6) Uani 1 1 d . . . . .
C21 C 0.1481(3) 0.6903(3) 0.2201(2) 0.0555(7) Uani 1 1 d . . . . .
C22 C 0.1367(6) 0.6981(6) 0.1250(4) 0.1062(18) Uani 1 1 d . . . . .
C23 C 0.3926(3) 0.2649(2) 0.44666(19) 0.0427(6) Uani 1 1 d . . . . .
C24 C 0.3105(3) 0.1641(2) 0.3669(2) 0.0506(6) Uani 1 1 d . . . . .
H24 H 0.211526 0.162910 0.334236 0.061 Uiso 1 1 calc R U . . .
C25 C 0.3737(3) 0.0667(2) 0.3359(2) 0.0574(7) Uani 1 1 d . . . . .
H25 H 0.318059 0.000612 0.282297 0.069 Uiso 1 1 calc R U . . .
C26 C 0.5221(3) 0.0673(2) 0.3853(2) 0.0545(7) Uani 1 1 d . . . . .
C27 C 0.6038(3) 0.1662(3) 0.4651(2) 0.0550(7) Uani 1 1 d . . . . .
H27 H 0.701498 0.166529 0.499148 0.066 Uiso 1 1 calc R U . . .
C28 C 0.5403(3) 0.2640(2) 0.4942(2) 0.0500(6) Uani 1 1 d . . . . .
H28 H 0.597326 0.330765 0.546638 0.060 Uiso 1 1 calc R U . . .
C29 C 0.5904(4) -0.0333(3) 0.3527(3) 0.0683(9) Uani 1 1 d . . . . .
C30 C 0.3637(3) 0.6828(3) 0.89715(19) 0.0541(7) Uani 1 1 d . . . . .
C31 C 0.5331(4) 0.7417(3) 0.9417(2) 0.0660(8) Uani 1 1 d . . . . .
C32 C 0.5985(5) 0.7792(5) 1.0505(3) 0.0947(14) Uani 1 1 d . . . . .
F7 F 0.0111(5) 0.6804(5) 0.0677(3) 0.1158(15) Uani 0.75 1 d . . P A 1
F8 F 0.0350(11) 0.8026(13) 0.1499(12) 0.122(5) Uani 0.25 1 d . . P A 2

loop_
_atom_site_aniso_label
_atom_site_aniso_U_11
_atom_site_aniso_U_22
_atom_site_aniso_U_33
_atom_site_aniso_U_23
_atom_site_aniso_U_13
_atom_site_aniso_U_12
Cl1 0.201(3) 0.330(5) 0.227(3) 0.144(3) 0.023(2) 0.006(3)
C33 0.166(9) 0.303(10) 0.225(9) 0.158(9) 0.058(8) 0.030(9)
F1 0.0680(11) 0.0631(10) 0.0369(8) 0.0158(7) 0.0010(7) 0.0013(8)
F2 0.0513(9) 0.0866(12) 0.0578(10) 0.0432(9) 0.0072(7) 0.0188(8)
F3 0.208(4) 0.0766(16) 0.116(2) -0.0020(15) 0.103(2) -0.0489(19)
F4 0.0526(12) 0.186(3) 0.193(3) 0.147(3) 0.0258(16) 0.0129(15)
F5 0.133(2) 0.126(2) 0.0960(18) 0.0636(17) 0.0539(17) -0.0077(18)
F6 0.252(6) 0.174(4) 0.108(3) 0.012(3) 0.102(3) -0.036(4)
F9 0.0791(12) 0.0850(13) 0.0443(9) 0.0341(9) 0.0102(8) 0.0011(10)
F10 0.0719(12) 0.1025(15) 0.0383(9) 0.0189(9) 0.0200(8) 0.0227(11)
F11 0.0564(12) 0.147(2) 0.0811(16) -0.0073(15) 0.0160(11) 0.0123(14)
F12 0.0837(16) 0.125(2) 0.109(2) 0.0618(18) -0.0015(14) -0.0304(15)
F13 0.0708(15) 0.173(3) 0.0810(17) 0.0078(18) -0.0204(13) -0.0126(17)
F14 0.117(2) 0.175(3) 0.0661(16) -0.0164(19) 0.0090(16) 0.010(2)
F15 0.209(4) 0.197(4) 0.098(2) 0.092(3) -0.070(3) -0.068(3)
N1 0.0477(11) 0.0387(10) 0.0368(10) 0.0113(8) 0.0089(9) 0.0053(8)
N2 0.0440(11) 0.0397(10) 0.0405(11) 0.0175(8) 0.0115(8) 0.0106(8)
N3 0.0405(10) 0.0358(9) 0.0360(10) 0.0152(8) 0.0083(8) 0.0060(8)
N4 0.0512(11) 0.0387(10) 0.0343(10) 0.0155(8) 0.0088(8) 0.0094(9)
N5 0.104(3) 0.073(2) 0.115(3) 0.037(2) 0.028(2) 0.053(2)
C1 0.0469(13) 0.0419(13) 0.0466(14) 0.0144(11) 0.0160(11) 0.0099(10)
C2 0.0427(12) 0.0408(12) 0.0465(13) 0.0156(10) 0.0156(10) 0.0100(10)
C3 0.0509(14) 0.0455(14) 0.0628(17) 0.0242(12) 0.0201(13) 0.0181(11)
C4 0.0475(14) 0.0543(15) 0.0594(16) 0.0324(13) 0.0149(12) 0.0171(12)
C5 0.0367(11) 0.0451(13) 0.0439(13) 0.0222(10) 0.0085(10) 0.0068(9)
C6 0.0383(12) 0.0448(12) 0.0377(12) 0.0196(10) 0.0066(9) 0.0043(9)
C7 0.0412(12) 0.0407(12) 0.0366(12) 0.0156(10) 0.0090(9) 0.0030(9)
C8 0.0679(17) 0.0558(15) 0.0383(13) 0.0189(12) 0.0199(12) 0.0178(13)
C9 0.0636(17) 0.0519(15) 0.0454(14) 0.0163(12) 0.0221(13) 0.0204(13)
C10 0.0429(12) 0.0363(11) 0.0392(12) 0.0131(9) 0.0101(10) 0.0064(9)
C11 0.0387(12) 0.0349(11) 0.0446(13) 0.0145(10) 0.0080(10) 0.0059(9)
C12 0.0405(12) 0.0373(12) 0.0436(13) 0.0167(10) 0.0081(10) 0.0055(9)
C13 0.0470(14) 0.0456(13) 0.0533(15) 0.0259(12) 0.0079(11) 0.0081(11)
C14 0.0509(14) 0.0591(16) 0.0444(14) 0.0292(12) 0.0064(11) 0.0073(12)
C15 0.0448(13) 0.0490(13) 0.0363(12) 0.0187(10) 0.0063(10) 0.0021(10)
C16 0.0479(14) 0.0535(14) 0.0335(12) 0.0146(11) 0.0082(10) 0.0023(11)
C17 0.0506(14) 0.0504(14) 0.0336(12) 0.0106(10) 0.0101(10) 0.0033(11)
C18 0.073(2) 0.0523(16) 0.0397(14) 0.0025(12) 0.0095(13) 0.0086(14)
C19 0.0731(19) 0.0436(14) 0.0520(16) 0.0085(12) 0.0196(14) 0.0150(13)
C20 0.0448(13) 0.0547(15) 0.0401(13) 0.0232(11) 0.0049(10) 0.0056(11)
C21 0.0537(16) 0.0662(18) 0.0478(15) 0.0294(14) 0.0096(12) 0.0020(13)
C22 0.107(4) 0.146(5) 0.069(3) 0.061(3) 0.020(3) -0.020(3)
C23 0.0391(12) 0.0375(12) 0.0510(14) 0.0181(11) 0.0114(10) 0.0077(9)
C24 0.0399(13) 0.0444(14) 0.0566(16) 0.0134(12) 0.0041(11) 0.0096(10)
C25 0.0511(15) 0.0416(14) 0.0647(18) 0.0102(13) 0.0065(13) 0.0105(11)
C26 0.0511(15) 0.0449(14) 0.0720(19) 0.0263(13) 0.0170(13) 0.0190(12)
C27 0.0379(13) 0.0554(16) 0.0709(19) 0.0275(14) 0.0088(12) 0.0123(11)
C28 0.0382(13) 0.0447(13) 0.0586(16) 0.0160(12) 0.0074(11) 0.0037(10)
C29 0.0668(19) 0.0567(18) 0.087(2) 0.0330(17) 0.0194(17) 0.0281(15)
C30 0.0542(16) 0.0687(18) 0.0355(13) 0.0191(12) 0.0111(11) 0.0053(13)
C31 0.0577(18) 0.079(2) 0.0480(17) 0.0172(15) 0.0081(14) 0.0002(16)
C32 0.076(3) 0.120(4) 0.056(2) 0.021(2) -0.0079(19) -0.009(2)
F7 0.108(3) 0.181(4) 0.070(2) 0.088(3) -0.0035(19) -0.002(3)
F8 0.068(5) 0.170(11) 0.212(15) 0.172(12) 0.033(7) 0.039(7)

loop_
_atom_type_symbol
_atom_type_description
_atom_type_scat_dispersion_real
_atom_type_scat_dispersion_imag
_atom_type_scat_source
C C 0.0181 0.0091 'International Tables Vol C Tables 4.2.6.8 and 6.1.1.4'
H H 0.0000 0.0000 'International Tables Vol C Tables 4.2.6.8 and 6.1.1.4'
Cl Cl 0.3639 0.7018 'International Tables Vol C Tables 4.2.6.8 and 6.1.1.4'
F F 0.0727 0.0534 'International Tables Vol C Tables 4.2.6.8 and 6.1.1.4'
N N 0.0311 0.0180 'International Tables Vol C Tables 4.2.6.8 and 6.1.1.4'

loop_
_geom_angle_atom_site_label_1
_geom_angle_atom_site_label_2
_geom_angle_atom_site_label_3
_geom_angle
_geom_angle_site_symmetry_1
_geom_angle_site_symmetry_3
_geom_angle_publ_flag
C33 Cl1 C33 80.9(10) . 2_777 ?
Cl1 C33 Cl1 99.1(10) . 2_777 ?
Cl1 C33 H33A 111.9 2_777 . ?
Cl1 C33 H33A 111.9 . . ?
Cl1 C33 H33B 111.9 . . ?
Cl1 C33 H33B 111.9 2_777 . ?
H33A C33 H33B 109.6 . . ?
C1 N1 H1 120.6 . . ?
C1 N1 C17 111.0(2) . . ?
C17 N1 H1 122.7 . . ?
C2 N2 H2 127.6 . . ?
C5 N2 H2 118.9 . . ?
C5 N2 C2 111.5(2) . . ?
C10 N3 C7 106.8(2) . . ?
C12 N4 H4 121.0 . . ?
C12 N4 C15 111.4(2) . . ?
C15 N4 H4 125.6 . . ?
N1 C1 C2 116.8(2) . . ?
N1 C1 C19 106.5(2) . . ?
C2 C1 C19 134.9(3) . . ?
N2 C2 C1 117.5(2) . . ?
N2 C2 C3 106.5(2) . . ?
C1 C2 C3 135.6(2) . . ?
C2 C3 H3 126.0 . . ?
C4 C3 C2 108.1(2) . . ?
C4 C3 H3 126.0 . . ?
C3 C4 H4A 126.1 . . ?
C3 C4 C5 107.9(2) . . ?
C5 C4 H4A 126.1 . . ?
N2 C5 C4 105.7(2) . . ?
N2 C5 C6 118.6(2) . . ?
C6 C5 C4 135.1(2) . . ?
C5 C6 C7 123.1(2) . . ?
C5 C6 C20 117.3(2) . . ?
C7 C6 C20 119.0(2) . . ?
N3 C7 C6 123.2(2) . . ?
N3 C7 C8 108.7(2) . . ?
C6 C7 C8 128.0(2) . . ?
C7 C8 H8 126.2 . . ?
C9 C8 C7 107.6(2) . . ?
C9 C8 H8 126.2 . . ?
C8 C9 H9 126.2 . . ?
C8 C9 C10 107.7(2) . . ?
C10 C9 H9 126.2 . . ?
N3 C10 C9 109.2(2) . . ?
N3 C10 C11 126.4(2) . . ?
C11 C10 C9 124.4(2) . . ?
C10 C11 C23 117.8(2) . . ?
C12 C11 C10 126.3(2) . . ?
C12 C11 C23 115.9(2) . . ?
N4 C12 C11 125.6(2) . . ?
N4 C12 C13 105.4(2) . . ?
C11 C12 C13 129.0(2) . . ?
C12 C13 H13 125.4 . . ?
C14 C13 C12 109.2(2) . . ?
C14 C13 H13 125.4 . . ?
C13 C14 H14 125.6 . . ?
C13 C14 C15 108.8(2) . . ?
C15 C14 H14 125.6 . . ?
N4 C15 C14 105.3(2) . . ?
N4 C15 C16 123.9(2) . . ?
C16 C15 C14 130.8(2) . . ?
C15 C16 C17 123.1(2) . . ?
C15 C16 C30 119.3(3) . . ?
C17 C16 C30 117.5(2) . . ?
N1 C17 C16 119.5(2) . . ?
N1 C17 C18 105.4(2) . . ?
C16 C17 C18 134.6(3) . . ?
C17 C18 H18 125.5 . . ?
C19 C18 C17 109.0(3) . . ?
C19 C18 H18 125.5 . . ?
C1 C19 H19 126.0 . . ?
C18 C19 C1 108.0(3) . . ?
C18 C19 H19 126.0 . . ?
F1 C20 F2 105.6(2) . . ?
F1 C20 C6 112.4(2) . . ?
F1 C20 C21 107.1(2) . . ?
F2 C20 C6 111.2(2) . . ?
F2 C20 C21 106.0(2) . . ?
C6 C20 C21 113.9(2) . . ?
F3 C21 C20 109.0(3) . . ?
F3 C21 C22 106.2(4) . . ?
F4 C21 F3 104.9(3) . . ?
F4 C21 C20 110.1(3) . . ?
F4 C21 C22 107.6(4) . . ?
C22 C21 C20 118.2(3) . . ?
F5 C22 F6 102.7(5) . . ?
F5 C22 C21 112.1(4) . . ?
F5 C22 F8 88.0(5) . . ?
F6 C22 C21 104.2(4) . . ?
F6 C22 F8 156.0(7) . . ?
C21 C22 F8 91.2(6) . . ?
F7 C22 F5 119.3(5) . . ?
F7 C22 F6 93.2(5) . . ?
F7 C22 C21 119.8(4) . . ?
C24 C23 C11 120.8(2) . . ?
C28 C23 C11 121.1(2) . . ?
C28 C23 C24 118.1(2) . . ?
C23 C24 H24 119.4 . . ?
C25 C24 C23 121.1(2) . . ?
C25 C24 H24 119.4 . . ?
C24 C25 H25 120.1 . . ?
C24 C25 C26 119.8(3) . . ?
C26 C25 H25 120.1 . . ?
C25 C26 C29 120.4(3) . . ?
C27 C26 C25 119.5(3) . . ?
C27 C26 C29 120.1(3) . . ?
C26 C27 H27 120.0 . . ?
C28 C27 C26 120.1(3) . . ?
C28 C27 H27 120.0 . . ?
C23 C28 H28 119.3 . . ?
C27 C28 C23 121.3(3) . . ?
C27 C28 H28 119.3 . . ?
N5 C29 C26 179.0(4) . . ?
F9 C30 C16 111.8(2) . . ?
F9 C30 C31 106.9(3) . . ?
F10 C30 F9 106.1(2) . . ?
F10 C30 C16 110.4(2) . . ?
F10 C30 C31 106.6(3) . . ?
C16 C30 C31 114.7(2) . . ?
F11 C31 F12 107.4(3) . . ?
F11 C31 C30 109.5(3) . . ?
F11 C31 C32 107.5(4) . . ?
F12 C31 C30 108.6(3) . . ?
F12 C31 C32 106.4(3) . . ?
C32 C31 C30 116.9(3) . . ?
F13 C32 F14 104.7(4) . . ?
F13 C32 C31 111.1(4) . . ?
F14 C32 C31 109.4(4) . . ?
F15 C32 F13 110.9(5) . . ?
F15 C32 F14 106.5(5) . . ?
F15 C32 C31 113.7(4) . . ?

loop_
_geom_bond_atom_site_label_1
_geom_bond_atom_site_label_2
_geom_bond_distance
_geom_bond_site_symmetry_2
_geom_bond_publ_flag
Cl1 C33 1.829(5) . ?
Cl1 C33 1.93(3) 2_777 ?
C33 H33A 0.9700 . ?
C33 H33B 0.9700 . ?
F1 C20 1.353(3) . ?
F2 C20 1.356(3) . ?
F3 C21 1.316(4) . ?
F4 C21 1.304(4) . ?
F5 C22 1.299(5) . ?
F6 C22 1.428(8) . ?
F9 C30 1.349(4) . ?
F10 C30 1.346(4) . ?
F11 C31 1.327(4) . ?
F12 C31 1.333(5) . ?
F13 C32 1.305(5) . ?
F14 C32 1.339(6) . ?
F15 C32 1.252(6) . ?
N1 H1 0.9726 . ?
N1 C1 1.376(3) . ?
N1 C17 1.378(3) . ?
N2 H2 0.8851 . ?
N2 C2 1.363(3) . ?
N2 C5 1.357(3) . ?
N3 C7 1.384(3) . ?
N3 C10 1.367(3) . ?
N4 H4 0.8486 . ?
N4 C12 1.376(3) . ?
N4 C15 1.386(3) . ?
N5 C29 1.136(4) . ?
C1 C2 1.400(4) . ?
C1 C19 1.403(4) . ?
C2 C3 1.409(4) . ?
C3 H3 0.9300 . ?
C3 C4 1.373(4) . ?
C4 H4A 0.9300 . ?
C4 C5 1.430(4) . ?
C5 C6 1.408(4) . ?
C6 C7 1.420(3) . ?
C6 C20 1.505(3) . ?
C7 C8 1.445(4) . ?
C8 H8 0.9300 . ?
C8 C9 1.332(4) . ?
C9 H9 0.9300 . ?
C9 C10 1.446(4) . ?
C10 C11 1.422(4) . ?
C11 C12 1.404(4) . ?
C11 C23 1.492(3) . ?
C12 C13 1.423(4) . ?
C13 H13 0.9300 . ?
C13 C14 1.355(4) . ?
C14 H14 0.9300 . ?
C14 C15 1.424(4) . ?
C15 C16 1.407(4) . ?
C16 C17 1.412(4) . ?
C16 C30 1.514(4) . ?
C17 C18 1.414(4) . ?
C18 H18 0.9300 . ?
C18 C19 1.374(5) . ?
C19 H19 0.9300 . ?
C20 C21 1.557(4) . ?
C21 C22 1.495(5) . ?
C22 F7 1.228(6) . ?
C22 F8 1.663(15) . ?
C23 C24 1.399(4) . ?
C23 C28 1.391(4) . ?
C24 H24 0.9300 . ?
C24 C25 1.377(4) . ?
C25 H25 0.9300 . ?
C25 C26 1.400(4) . ?
C26 C27 1.385(4) . ?
C26 C29 1.440(4) . ?
C27 H27 0.9300 . ?
C27 C28 1.379(4) . ?
C28 H28 0.9300 . ?
C30 C31 1.541(4) . ?
C31 C32 1.528(5) . ?

loop_
_geom_torsion_atom_site_label_1
_geom_torsion_atom_site_label_2
_geom_torsion_atom_site_label_3
_geom_torsion_atom_site_label_4
_geom_torsion
_geom_torsion_site_symmetry_1
_geom_torsion_site_symmetry_2
_geom_torsion_site_symmetry_3
_geom_torsion_site_symmetry_4
_geom_torsion_publ_flag
C33 Cl1 C33 Cl1 -0.003(2) 2_777 . . 2_777 ?
F1 C20 C21 F3 169.5(3) . . . . ?
F1 C20 C21 F4 -75.9(3) . . . . ?
F1 C20 C21 C22 48.2(5) . . . . ?
F2 C20 C21 F3 57.1(3) . . . . ?
F2 C20 C21 F4 171.7(3) . . . . ?
F2 C20 C21 C22 -64.2(4) . . . . ?
F3 C21 C22 F5 50.9(6) . . . . ?
F3 C21 C22 F6 161.2(4) . . . . ?
F3 C21 C22 F7 -96.5(7) . . . . ?
F3 C21 C22 F8 -37.4(6) . . . . ?
F4 C21 C22 F5 -61.0(6) . . . . ?
F4 C21 C22 F6 49.3(5) . . . . ?
F4 C21 C22 F7 151.6(6) . . . . ?
F4 C21 C22 F8 -149.3(5) . . . . ?
F9 C30 C31 F11 63.7(3) . . . . ?
F9 C30 C31 F12 -179.2(3) . . . . ?
F9 C30 C31 C32 -58.8(4) . . . . ?
F10 C30 C31 F11 176.8(3) . . . . ?
F10 C30 C31 F12 -66.2(3) . . . . ?
F10 C30 C31 C32 54.3(5) . . . . ?
F11 C31 C32 F13 55.4(6) . . . . ?
F11 C31 C32 F14 170.5(4) . . . . ?
F11 C31 C32 F15 -70.7(6) . . . . ?
F12 C31 C32 F13 -59.5(6) . . . . ?
F12 C31 C32 F14 55.6(5) . . . . ?
F12 C31 C32 F15 174.5(5) . . . . ?
N1 C1 C2 N2 -8.8(4) . . . . ?
N1 C1 C2 C3 179.9(3) . . . . ?
N1 C1 C19 C18 0.7(4) . . . . ?
N1 C17 C18 C19 -1.0(4) . . . . ?
N2 C2 C3 C4 -1.9(3) . . . . ?
N2 C5 C6 C7 -4.1(4) . . . . ?
N2 C5 C6 C20 -175.4(2) . . . . ?
N3 C7 C8 C9 -0.8(3) . . . . ?
N3 C10 C11 C12 -11.0(4) . . . . ?
N3 C10 C11 C23 170.5(2) . . . . ?
N4 C12 C13 C14 -1.9(3) . . . . ?
N4 C15 C16 C17 8.9(4) . . . . ?
N4 C15 C16 C30 -169.0(2) . . . . ?
C1 N1 C17 C16 -171.7(2) . . . . ?
C1 N1 C17 C18 1.4(3) . . . . ?
C1 C2 C3 C4 170.0(3) . . . . ?
C2 N2 C5 C4 -5.3(3) . . . . ?
C2 N2 C5 C6 167.5(2) . . . . ?
C2 C1 C19 C18 -162.9(3) . . . . ?
C2 C3 C4 C5 -1.2(3) . . . . ?
C3 C4 C5 N2 3.9(3) . . . . ?
C3 C4 C5 C6 -167.0(3) . . . . ?
C4 C5 C6 C7 166.0(3) . . . . ?
C4 C5 C6 C20 -5.3(4) . . . . ?
C5 N2 C2 C1 -169.0(2) . . . . ?
C5 N2 C2 C3 4.6(3) . . . . ?
C5 C6 C7 N3 5.7(4) . . . . ?
C5 C6 C7 C8 -169.9(3) . . . . ?
C5 C6 C20 F1 -151.3(2) . . . . ?
C5 C6 C20 F2 -33.1(3) . . . . ?
C5 C6 C20 C21 86.6(3) . . . . ?
C6 C7 C8 C9 175.3(3) . . . . ?
C6 C20 C21 F3 -65.5(4) . . . . ?
C6 C20 C21 F4 49.1(4) . . . . ?
C6 C20 C21 C22 173.3(4) . . . . ?
C7 N3 C10 C9 -0.1(3) . . . . ?
C7 N3 C10 C11 178.5(2) . . . . ?
C7 C6 C20 F1 37.0(3) . . . . ?
C7 C6 C20 F2 155.2(2) . . . . ?
C7 C6 C20 C21 -85.1(3) . . . . ?
C7 C8 C9 C10 0.7(3) . . . . ?
C8 C9 C10 N3 -0.5(3) . . . . ?
C8 C9 C10 C11 -179.1(3) . . . . ?
C9 C10 C11 C12 167.4(3) . . . . ?
C9 C10 C11 C23 -11.2(4) . . . . ?
C10 N3 C7 C6 -175.8(2) . . . . ?
C10 N3 C7 C8 0.5(3) . . . . ?
C10 C11 C12 N4 -7.5(4) . . . . ?
C10 C11 C12 C13 171.4(3) . . . . ?
C10 C11 C23 C24 -50.2(3) . . . . ?
C10 C11 C23 C28 129.4(3) . . . . ?
C11 C12 C13 C14 179.1(3) . . . . ?
C11 C23 C24 C25 179.5(3) . . . . ?
C11 C23 C28 C27 179.1(3) . . . . ?
C12 N4 C15 C14 -1.3(3) . . . . ?
C12 N4 C15 C16 179.1(2) . . . . ?
C12 C11 C23 C24 131.1(3) . . . . ?
C12 C11 C23 C28 -49.3(3) . . . . ?
C12 C13 C14 C15 1.1(3) . . . . ?
C13 C14 C15 N4 0.1(3) . . . . ?
C13 C14 C15 C16 179.6(3) . . . . ?
C14 C15 C16 C17 -170.5(3) . . . . ?
C14 C15 C16 C30 11.5(4) . . . . ?
C15 N4 C12 C11 -179.0(2) . . . . ?
C15 N4 C12 C13 2.0(3) . . . . ?
C15 C16 C17 N1 17.0(4) . . . . ?
C15 C16 C17 C18 -153.7(3) . . . . ?
C15 C16 C30 F9 -40.0(4) . . . . ?
C15 C16 C30 F10 -157.8(3) . . . . ?
C15 C16 C30 C31 81.8(4) . . . . ?
C16 C17 C18 C19 170.7(3) . . . . ?
C16 C30 C31 F11 -60.7(4) . . . . ?
C16 C30 C31 F12 56.3(4) . . . . ?
C16 C30 C31 C32 176.7(4) . . . . ?
C17 N1 C1 C2 165.7(2) . . . . ?
C17 N1 C1 C19 -1.3(3) . . . . ?
C17 C16 C30 F9 141.9(3) . . . . ?
C17 C16 C30 F10 24.1(4) . . . . ?
C17 C16 C30 C31 -96.3(3) . . . . ?
C17 C18 C19 C1 0.2(4) . . . . ?
C19 C1 C2 N2 153.5(3) . . . . ?
C19 C1 C2 C3 -17.7(6) . . . . ?
C20 C6 C7 N3 176.9(2) . . . . ?
C20 C6 C7 C8 1.3(4) . . . . ?
C20 C21 C22 F5 173.6(4) . . . . ?
C20 C21 C22 F6 -76.1(5) . . . . ?
C20 C21 C22 F7 26.2(8) . . . . ?
C20 C21 C22 F8 85.3(6) . . . . ?
C23 C11 C12 N4 171.1(2) . . . . ?
C23 C11 C12 C13 -10.1(4) . . . . ?
C23 C24 C25 C26 0.7(5) . . . . ?
C24 C23 C28 C27 -1.2(4) . . . . ?
C24 C25 C26 C27 0.1(5) . . . . ?
C24 C25 C26 C29 -179.0(3) . . . . ?
C25 C26 C27 C28 -1.5(5) . . . . ?
C26 C27 C28 C23 2.1(5) . . . . ?
C28 C23 C24 C25 -0.2(4) . . . . ?
C29 C26 C27 C28 177.7(3) . . . . ?
C30 C16 C17 N1 -165.0(2) . . . . ?
C30 C16 C17 C18 24.3(5) . . . . ?
C30 C31 C32 F13 179.0(4) . . . . ?
C30 C31 C32 F14 -66.0(5) . . . . ?
C30 C31 C32 F15 52.9(7) . . . . ?
